data_7109043
loop_
_publ_author_name
'Richard A. Lewis'
'Stephen P. George'
'Alon Chapovetsky'
'Guang Wu'
'Joshua S. Figueroa'
'Trevor W. Hayton'

_publ_section_title
;
 Synthesis of a cobalt(IV) ketimide with a squashed tetrahedral geometry
;
_journal_name_full Chem.Commun.
_journal_page_first 2888
_journal_paper_doi 10.1039/c3cc40461g
_journal_volume 49
_journal_year 2013
_chemical_formula_sum 'C36 H72 Co N4'
_chemical_formula_weight 619.91
_chemical_name_systematic
;
?
;
_space_group_IT_number 2
_symmetry_cell_setting triclinic
_symmetry_space_group_name_Hall '-P 1'
_symmetry_space_group_name_H-M 'P -1'
_atom_sites_solution_hydrogens geom
_atom_sites_solution_primary direct
_atom_sites_solution_secondary difmap
_audit_creation_method SHELXL-97
_cell_angle_alpha 70.220(3)
_cell_angle_beta 78.481(3)
_cell_angle_gamma 73.509(3)
_cell_formula_units_Z 2
_cell_length_a 11.3082(9)
_cell_length_b 11.5753(10)
_cell_length_c 16.4021(14)
_cell_measurement_temperature 100(2)
_cell_volume 1924.4(3)
_computing_structure_refinement 'SHELXL-97 (Sheldrick, 2008)'
_computing_structure_solution 'SHELXS-97 (Sheldrick, 2008)'
_diffrn_ambient_temperature 100(2)
_diffrn_measured_fraction_theta_full 0.981
_diffrn_measured_fraction_theta_max 0.981
_diffrn_radiation_monochromator graphite
_diffrn_radiation_source 'fine-focus sealed tube'
_diffrn_radiation_type MoK\a
_diffrn_radiation_wavelength 0.71073
_diffrn_reflns_av_R_equivalents 0.0703
_diffrn_reflns_av_sigmaI/netI 0.0792
_diffrn_reflns_limit_h_max 13
_diffrn_reflns_limit_h_min -13
_diffrn_reflns_limit_k_max 13
_diffrn_reflns_limit_k_min -13
_diffrn_reflns_limit_l_max 19
_diffrn_reflns_limit_l_min -19
_diffrn_reflns_number 31564
_diffrn_reflns_theta_full 25.26
_diffrn_reflns_theta_max 25.26
_diffrn_reflns_theta_min 1.33
_exptl_absorpt_coefficient_mu 0.473
_exptl_absorpt_correction_T_max 0.991
_exptl_absorpt_correction_T_min 0.918
_exptl_absorpt_correction_type empirical
_exptl_absorpt_process_details multi-scan
_exptl_crystal_colour blue
_exptl_crystal_density_diffrn 1.070
_exptl_crystal_density_method 'not measured'
_exptl_crystal_description block
_exptl_crystal_F_000 686
_exptl_crystal_size_max 0.40
_exptl_crystal_size_mid 0.15
_exptl_crystal_size_min 0.02
_refine_diff_density_max 1.554
_refine_diff_density_min -0.482
_refine_diff_density_rms 0.083
_refine_ls_extinction_method none
_refine_ls_goodness_of_fit_ref 0.977
_refine_ls_hydrogen_treatment constr
_refine_ls_matrix_type full
_refine_ls_number_parameters 394
_refine_ls_number_reflns 6849
_refine_ls_number_restraints 0
_refine_ls_restrained_S_all 0.977
_refine_ls_R_factor_all 0.0963
_refine_ls_R_factor_gt 0.0610
_refine_ls_shift/su_max 0.002
_refine_ls_shift/su_mean 0.000
_refine_ls_structure_factor_coef Fsqd
_refine_ls_weighting_details 'calc w=1/[\s^2^(Fo^2^)+(0.0852P)^2^+4.3000P] where P=(Fo^2^+2Fc^2^)/3'
_refine_ls_weighting_scheme calc
_refine_ls_wR_factor_gt 0.1619
_refine_ls_wR_factor_ref 0.1755
_reflns_number_gt 5459
_reflns_number_total 6849
_reflns_threshold_expression >2sigma(I)
_cod_data_source_file c3cc40461g.txt
_cod_data_source_block ac_1_84_0m
_cod_original_sg_symbol_H-M P-1
_cod_database_code 7109043

loop_
_symmetry_equiv_pos_as_xyz
'x, y, z'
'-x, -y, -z'

loop_
_atom_site_label
_atom_site_type_symbol
_atom_site_fract_x
_atom_site_fract_y
_atom_site_fract_z
_atom_site_U_iso_or_equiv
_atom_site_adp_type
_atom_site_occupancy
_atom_site_symmetry_multiplicity
_atom_site_calc_flag
_atom_site_refinement_flags
Co1 Co 0.22055(4) 0.25349(4) 0.24896(3) 0.02113(16) Uani 1 1 d .
N1 N 0.3013(3) 0.3740(3) 0.2337(2) 0.0339(7) Uani 1 1 d .
N2 N 0.3544(3) 0.1244(3) 0.2630(2) 0.0303(7) Uani 1 1 d .
N3 N 0.0841(3) 0.3098(3) 0.3147(2) 0.0387(8) Uani 1 1 d .
N4 N 0.1419(3) 0.2034(3) 0.1869(2) 0.0333(7) Uani 1 1 d .
C1 C 0.3629(4) 0.4423(3) 0.2431(2) 0.0319(8) Uani 1 1 d .
C2 C 0.3957(4) 0.5500(4) 0.1603(3) 0.0425(10) Uani 1 1 d .
C3 C 0.3554(5) 0.5377(5) 0.0812(3) 0.0548(12) Uani 1 1 d .
H3A H 0.3795 0.6024 0.0288 0.082 Uiso 1 1 calc R
H3B H 0.2651 0.5489 0.0889 0.082 Uiso 1 1 calc R
H3C H 0.3957 0.4538 0.0748 0.082 Uiso 1 1 calc R
C4 C 0.5337(5) 0.5441(4) 0.1422(3) 0.0525(12) Uani 1 1 d .
H4A H 0.5790 0.4604 0.1374 0.079 Uiso 1 1 calc R
H4B H 0.5608 0.5593 0.1901 0.079 Uiso 1 1 calc R
H4C H 0.5505 0.6087 0.0875 0.079 Uiso 1 1 calc R
C5 C 0.3240(5) 0.6808(4) 0.1702(4) 0.0641(15) Uani 1 1 d .
H5A H 0.3309 0.7457 0.1139 0.096 Uiso 1 1 calc R
H5B H 0.3594 0.6991 0.2131 0.096 Uiso 1 1 calc R
H5C H 0.2364 0.6804 0.1900 0.096 Uiso 1 1 calc R
C6 C 0.4085(4) 0.4115(4) 0.3334(3) 0.0404(10) Uani 1 1 d .
C7 C 0.5308(4) 0.3116(4) 0.3362(3) 0.0493(11) Uani 1 1 d .
H7A H 0.5935 0.3470 0.2917 0.074 Uiso 1 1 calc R
H7B H 0.5184 0.2382 0.3249 0.074 Uiso 1 1 calc R
H7C H 0.5589 0.2855 0.3939 0.074 Uiso 1 1 calc R
C8 C 0.3131(5) 0.3547(4) 0.4052(3) 0.0461(11) Uani 1 1 d .
H8A H 0.3058 0.2767 0.3976 0.069 Uiso 1 1 calc R
H8B H 0.2323 0.4152 0.4016 0.069 Uiso 1 1 calc R
H8C H 0.3404 0.3358 0.4624 0.069 Uiso 1 1 calc R
C9 C 0.4255(6) 0.5243(5) 0.3546(3) 0.0670(16) Uani 1 1 d .
H9A H 0.4522 0.4961 0.4129 0.101 Uiso 1 1 calc R
H9B H 0.3466 0.5878 0.3530 0.101 Uiso 1 1 calc R
H9C H 0.4886 0.5614 0.3114 0.101 Uiso 1 1 calc R
C10 C 0.4531(3) 0.0433(3) 0.2558(2) 0.0276(8) Uani 1 1 d .
C11 C 0.4947(4) -0.0603(3) 0.3415(2) 0.0306(8) Uani 1 1 d .
C12 C 0.6287(4) -0.0702(4) 0.3538(3) 0.0451(10) Uani 1 1 d .
H12A H 0.6491 -0.1325 0.4098 0.068 Uiso 1 1 calc R
H12B H 0.6369 0.0123 0.3529 0.068 Uiso 1 1 calc R
H12C H 0.6856 -0.0966 0.3064 0.068 Uiso 1 1 calc R
C13 C 0.4797(4) -0.1893(4) 0.3448(3) 0.0427(10) Uani 1 1 d .
H13A H 0.4946 -0.2493 0.4026 0.064 Uiso 1 1 calc R
H13B H 0.5396 -0.2200 0.3003 0.064 Uiso 1 1 calc R
H13C H 0.3952 -0.1811 0.3337 0.064 Uiso 1 1 calc R
C14 C 0.4114(4) -0.0265(4) 0.4200(3) 0.0413(10) Uani 1 1 d .
H14A H 0.3250 -0.0224 0.4157 0.062 Uiso 1 1 calc R
H14B H 0.4183 0.0557 0.4206 0.062 Uiso 1 1 calc R
H14C H 0.4376 -0.0911 0.4739 0.062 Uiso 1 1 calc R
C15 C 0.5280(4) 0.0503(4) 0.1646(3) 0.0421(10) Uani 1 1 d .
C16 C 0.4397(5) 0.1190(6) 0.0941(3) 0.0690(16) Uani 1 1 d .
H16A H 0.3983 0.2035 0.0989 0.103 Uiso 1 1 calc R
H16B H 0.3773 0.0710 0.1019 0.103 Uiso 1 1 calc R
H16C H 0.4872 0.1263 0.0363 0.103 Uiso 1 1 calc R
C17 C 0.6211(6) 0.1299(7) 0.1497(4) 0.084(2) Uani 1 1 d .
H17A H 0.6844 0.0851 0.1898 0.126 Uiso 1 1 calc R
H17B H 0.5781 0.2108 0.1602 0.126 Uiso 1 1 calc R
H17C H 0.6609 0.1453 0.0894 0.126 Uiso 1 1 calc R
C18 C 0.5939(7) -0.0774(7) 0.1504(4) 0.090(2) Uani 1 1 d .
H18A H 0.6331 -0.0643 0.0900 0.135 Uiso 1 1 calc R
H18B H 0.5335 -0.1287 0.1617 0.135 Uiso 1 1 calc R
H18C H 0.6576 -0.1211 0.1903 0.135 Uiso 1 1 calc R
C19 C -0.0149(4) 0.3610(4) 0.3528(2) 0.0328(8) Uani 1 1 d .
C20 C -0.0542(4) 0.2845(4) 0.4493(3) 0.0417(10) Uani 1 1 d .
C21 C -0.0526(5) 0.3563(4) 0.5134(3) 0.0546(13) Uani 1 1 d .
H21A H -0.1183 0.4343 0.5032 0.082 Uiso 1 1 calc R
H21B H 0.0282 0.3772 0.5041 0.082 Uiso 1 1 calc R
H21C H -0.0667 0.3029 0.5735 0.082 Uiso 1 1 calc R
C22 C 0.0394(5) 0.1601(4) 0.4760(3) 0.0474(11) Uani 1 1 d .
H22A H 0.0140 0.1125 0.5358 0.071 Uiso 1 1 calc R
H22B H 0.1211 0.1758 0.4730 0.071 Uiso 1 1 calc R
H22C H 0.0439 0.1112 0.4365 0.071 Uiso 1 1 calc R
C23 C -0.1806(5) 0.2578(5) 0.4602(3) 0.0570(13) Uani 1 1 d .
H23A H -0.1820 0.2150 0.4182 0.086 Uiso 1 1 calc R
H23B H -0.2439 0.3375 0.4498 0.086 Uiso 1 1 calc R
H23C H -0.1978 0.2036 0.5195 0.086 Uiso 1 1 calc R
C24 C -0.0908(4) 0.4909(4) 0.3016(3) 0.0432(10) Uani 1 1 d .
C25 C -0.0005(5) 0.5703(5) 0.2460(4) 0.0723(17) Uani 1 1 d .
H25A H -0.0468 0.6520 0.2119 0.108 Uiso 1 1 calc R
H25B H 0.0556 0.5262 0.2063 0.108 Uiso 1 1 calc R
H25C H 0.0481 0.5837 0.2838 0.108 Uiso 1 1 calc R
C26 C -0.1557(6) 0.4621(6) 0.2403(4) 0.0750(17) Uani 1 1 d .
H26A H -0.2113 0.4071 0.2745 0.113 Uiso 1 1 calc R
H26B H -0.0935 0.4196 0.2023 0.113 Uiso 1 1 calc R
H26C H -0.2040 0.5411 0.2045 0.113 Uiso 1 1 calc R
C27 C -0.1835(8) 0.5670(6) 0.3547(4) 0.111(3) Uani 1 1 d .
H27A H -0.1408 0.5826 0.3950 0.167 Uiso 1 1 calc R
H27B H -0.2464 0.5201 0.3880 0.167 Uiso 1 1 calc R
H27C H -0.2237 0.6478 0.3157 0.167 Uiso 1 1 calc R
C28 C 0.0846(3) 0.1561(3) 0.1532(2) 0.0287(8) Uani 1 1 d .
C29 C 0.0348(4) 0.0397(4) 0.2148(3) 0.0416(10) Uani 1 1 d .
C30 C 0.1353(4) -0.0463(4) 0.2724(3) 0.0478(11) Uani 1 1 d .
H30A H 0.1059 -0.1200 0.3121 0.072 Uiso 1 1 calc R
H30B H 0.1541 0.0001 0.3065 0.072 Uiso 1 1 calc R
H30C H 0.2105 -0.0743 0.2358 0.072 Uiso 1 1 calc R
C31 C -0.0807(5) 0.0903(5) 0.2722(3) 0.0524(12) Uani 1 1 d .
H31A H -0.1461 0.1438 0.2353 0.079 Uiso 1 1 calc R
H31B H -0.0587 0.1399 0.3023 0.079 Uiso 1 1 calc R
H31C H -0.1107 0.0192 0.3152 0.079 Uiso 1 1 calc R
C32 C -0.0019(6) -0.0395(5) 0.1715(4) 0.0636(14) Uani 1 1 d .
H32A H 0.0682 -0.0676 0.1312 0.095 Uiso 1 1 calc R
H32B H -0.0728 0.0110 0.1391 0.095 Uiso 1 1 calc R
H32C H -0.0250 -0.1133 0.2162 0.095 Uiso 1 1 calc R
C33 C 0.0574(4) 0.2254(5) 0.0578(3) 0.0492(11) Uani 1 1 d .
C34 C -0.0795(5) 0.2706(5) 0.0496(3) 0.0610(13) Uani 1 1 d .
H34A H -0.1175 0.3299 0.0835 0.091 Uiso 1 1 calc R
H34B H -0.1180 0.1982 0.0718 0.091 Uiso 1 1 calc R
H34C H -0.0921 0.3130 -0.0118 0.091 Uiso 1 1 calc R
C35 C 0.1165(6) 0.3393(6) 0.0227(4) 0.0759(18) Uani 1 1 d .
H35A H 0.0927 0.3889 -0.0356 0.114 Uiso 1 1 calc R
H35B H 0.2071 0.3097 0.0195 0.114 Uiso 1 1 calc R
H35C H 0.0876 0.3920 0.0619 0.114 Uiso 1 1 calc R
C36 C 0.1169(6) 0.1325(7) 0.0024(3) 0.0803(19) Uani 1 1 d .
H36A H 0.0705 0.0668 0.0183 0.120 Uiso 1 1 calc R
H36B H 0.2034 0.0933 0.0138 0.120 Uiso 1 1 calc R
H36C H 0.1143 0.1792 -0.0597 0.120 Uiso 1 1 calc R

loop_
_atom_site_aniso_label
_atom_site_aniso_U_11
_atom_site_aniso_U_22
_atom_site_aniso_U_33
_atom_site_aniso_U_23
_atom_site_aniso_U_13
_atom_site_aniso_U_12
Co1 0.0180(3) 0.0205(2) 0.0248(2) -0.00693(17) -0.00353(17) -0.00358(17)
N1 0.0288(19) 0.0269(15) 0.0478(18) -0.0156(13) -0.0056(14) -0.0030(13)
N2 0.0220(18) 0.0261(15) 0.0461(18) -0.0108(13) -0.0077(14) -0.0083(13)
N3 0.031(2) 0.0476(19) 0.0453(19) -0.0235(16) -0.0008(15) -0.0122(16)
N4 0.0201(18) 0.0440(18) 0.0379(17) -0.0197(14) -0.0014(13) -0.0031(14)
C1 0.030(2) 0.0254(17) 0.042(2) -0.0103(15) -0.0028(16) -0.0110(16)
C2 0.043(3) 0.040(2) 0.043(2) -0.0039(18) -0.0047(19) -0.0180(19)
C3 0.045(3) 0.068(3) 0.046(2) 0.001(2) -0.012(2) -0.023(2)
C4 0.050(3) 0.053(3) 0.053(3) 0.001(2) -0.008(2) -0.030(2)
C5 0.069(4) 0.033(2) 0.076(3) 0.003(2) -0.004(3) -0.016(2)
C6 0.050(3) 0.036(2) 0.042(2) -0.0110(17) -0.0054(19) -0.0230(19)
C7 0.043(3) 0.051(3) 0.053(3) -0.002(2) -0.015(2) -0.020(2)
C8 0.053(3) 0.043(2) 0.046(2) -0.0115(19) -0.006(2) -0.019(2)
C9 0.109(5) 0.060(3) 0.054(3) -0.017(2) -0.013(3) -0.052(3)
C10 0.018(2) 0.0295(17) 0.0400(19) -0.0122(15) -0.0076(15) -0.0073(15)
C11 0.025(2) 0.0264(17) 0.042(2) -0.0087(15) -0.0124(16) -0.0049(15)
C12 0.032(3) 0.040(2) 0.063(3) -0.0049(19) -0.023(2) -0.0090(18)
C13 0.040(3) 0.0294(19) 0.060(3) -0.0117(18) -0.017(2) -0.0052(18)
C14 0.045(3) 0.040(2) 0.039(2) -0.0094(17) -0.0086(18) -0.0098(19)
C15 0.024(2) 0.061(3) 0.039(2) -0.0110(19) -0.0039(17) -0.0114(19)
C16 0.045(3) 0.118(5) 0.041(3) -0.022(3) -0.003(2) -0.018(3)
C17 0.064(4) 0.140(6) 0.054(3) -0.004(3) -0.003(3) -0.066(4)
C18 0.079(5) 0.111(5) 0.066(4) -0.044(4) 0.010(3) 0.009(4)
C19 0.026(2) 0.0370(19) 0.040(2) -0.0193(16) 0.0016(16) -0.0091(16)
C20 0.043(3) 0.034(2) 0.045(2) -0.0108(17) 0.0029(19) -0.0112(18)
C21 0.078(4) 0.047(2) 0.044(2) -0.016(2) 0.000(2) -0.023(2)
C22 0.053(3) 0.039(2) 0.052(2) -0.0119(19) -0.003(2) -0.017(2)
C23 0.049(3) 0.071(3) 0.055(3) -0.020(2) 0.007(2) -0.026(3)
C24 0.033(3) 0.047(2) 0.042(2) -0.0058(18) -0.0047(18) -0.0058(19)
C25 0.060(4) 0.040(3) 0.108(5) 0.003(3) -0.021(3) -0.020(2)
C26 0.084(5) 0.072(4) 0.074(4) 0.002(3) -0.040(3) -0.032(3)
C27 0.119(7) 0.067(4) 0.080(4) -0.006(3) 0.004(4) 0.052(4)
C28 0.018(2) 0.0373(19) 0.0334(18) -0.0150(15) -0.0037(15) -0.0042(15)
C29 0.039(3) 0.042(2) 0.050(2) -0.0117(18) -0.0141(19) -0.0149(19)
C30 0.045(3) 0.043(2) 0.054(3) -0.0040(19) -0.017(2) -0.014(2)
C31 0.043(3) 0.064(3) 0.054(3) -0.017(2) -0.001(2) -0.022(2)
C32 0.075(4) 0.059(3) 0.073(3) -0.026(3) -0.020(3) -0.025(3)
C33 0.039(3) 0.071(3) 0.037(2) -0.003(2) -0.0131(19) -0.020(2)
C34 0.053(3) 0.071(3) 0.054(3) -0.007(2) -0.022(2) -0.010(3)
C35 0.062(4) 0.092(4) 0.057(3) 0.024(3) -0.020(3) -0.040(3)
C36 0.056(4) 0.142(6) 0.047(3) -0.045(3) -0.008(3) -0.009(4)

loop_
_atom_type_symbol
_atom_type_description
_atom_type_scat_dispersion_real
_atom_type_scat_dispersion_imag
_atom_type_scat_source
C C 0.0033 0.0016 'International Tables Vol C Tables 4.2.6.8 and 6.1.1.4'
H H 0.0000 0.0000 'International Tables Vol C Tables 4.2.6.8 and 6.1.1.4'
N N 0.0061 0.0033 'International Tables Vol C Tables 4.2.6.8 and 6.1.1.4'
Co Co 0.3494 0.9721 'International Tables Vol C Tables 4.2.6.8 and 6.1.1.4'

loop_
_geom_angle_atom_site_label_1
_geom_angle_atom_site_label_2
_geom_angle_atom_site_label_3
_geom_angle
N2 Co1 N3 137.57(15)
N2 Co1 N4 98.33(14)
N3 Co1 N4 95.89(14)
N2 Co1 N1 96.19(14)
N3 Co1 N1 98.60(14)
N4 Co1 N1 139.17(15)
C1 N1 Co1 165.1(3)
C10 N2 Co1 167.9(3)
C19 N3 Co1 172.9(3)
C28 N4 Co1 171.9(3)
N1 C1 C6 119.1(3)
N1 C1 C2 116.9(4)
C6 C1 C2 123.9(3)
C3 C2 C4 107.7(4)
C3 C2 C5 107.3(4)
C4 C2 C5 109.7(4)
C3 C2 C1 109.2(3)
C4 C2 C1 112.4(4)
C5 C2 C1 110.4(4)
C2 C3 H3A 109.5
C2 C3 H3B 109.5
H3A C3 H3B 109.5
C2 C3 H3C 109.5
H3A C3 H3C 109.5
H3B C3 H3C 109.5
C2 C4 H4A 109.5
C2 C4 H4B 109.5
H4A C4 H4B 109.5
C2 C4 H4C 109.5
H4A C4 H4C 109.5
H4B C4 H4C 109.5
C2 C5 H5A 109.5
C2 C5 H5B 109.5
H5A C5 H5B 109.5
C2 C5 H5C 109.5
H5A C5 H5C 109.5
H5B C5 H5C 109.5
C7 C6 C9 109.9(4)
C7 C6 C8 108.3(3)
C9 C6 C8 106.8(4)
C7 C6 C1 107.4(3)
C9 C6 C1 115.4(3)
C8 C6 C1 108.7(3)
C6 C7 H7A 109.5
C6 C7 H7B 109.5
H7A C7 H7B 109.5
C6 C7 H7C 109.5
H7A C7 H7C 109.5
H7B C7 H7C 109.5
C6 C8 H8A 109.5
C6 C8 H8B 109.5
H8A C8 H8B 109.5
C6 C8 H8C 109.5
H8A C8 H8C 109.5
H8B C8 H8C 109.5
C6 C9 H9A 109.5
C6 C9 H9B 109.5
H9A C9 H9B 109.5
C6 C9 H9C 109.5
H9A C9 H9C 109.5
H9B C9 H9C 109.5
N2 C10 C15 119.7(3)
N2 C10 C11 116.8(3)
C15 C10 C11 123.4(3)
C14 C11 C13 106.7(3)
C14 C11 C12 106.9(3)
C13 C11 C12 110.1(3)
C14 C11 C10 109.3(3)
C13 C11 C10 111.3(3)
C12 C11 C10 112.3(3)
C11 C12 H12A 109.5
C11 C12 H12B 109.5
H12A C12 H12B 109.5
C11 C12 H12C 109.5
H12A C12 H12C 109.5
H12B C12 H12C 109.5
C11 C13 H13A 109.5
C11 C13 H13B 109.5
H13A C13 H13B 109.5
C11 C13 H13C 109.5
H13A C13 H13C 109.5
H13B C13 H13C 109.5
C11 C14 H14A 109.5
C11 C14 H14B 109.5
H14A C14 H14B 109.5
C11 C14 H14C 109.5
H14A C14 H14C 109.5
H14B C14 H14C 109.5
C17 C15 C18 110.2(5)
C17 C15 C16 106.9(4)
C18 C15 C16 106.7(5)
C17 C15 C10 108.5(4)
C18 C15 C10 115.0(4)
C16 C15 C10 109.3(3)
C15 C16 H16A 109.5
C15 C16 H16B 109.5
H16A C16 H16B 109.5
C15 C16 H16C 109.5
H16A C16 H16C 109.5
H16B C16 H16C 109.5
C15 C17 H17A 109.5
C15 C17 H17B 109.5
H17A C17 H17B 109.5
C15 C17 H17C 109.5
H17A C17 H17C 109.5
H17B C17 H17C 109.5
C15 C18 H18A 109.5
C15 C18 H18B 109.5
H18A C18 H18B 109.5
C15 C18 H18C 109.5
H18A C18 H18C 109.5
H18B C18 H18C 109.5
N3 C19 C24 118.6(4)
N3 C19 C20 116.6(4)
C24 C19 C20 124.8(3)
C23 C20 C22 108.4(4)
C23 C20 C21 109.8(4)
C22 C20 C21 105.8(4)
C23 C20 C19 112.3(4)
C22 C20 C19 109.8(3)
C21 C20 C19 110.5(3)
C20 C21 H21A 109.5
C20 C21 H21B 109.5
H21A C21 H21B 109.5
C20 C21 H21C 109.5
H21A C21 H21C 109.5
H21B C21 H21C 109.5
C20 C22 H22A 109.5
C20 C22 H22B 109.5
H22A C22 H22B 109.5
C20 C22 H22C 109.5
H22A C22 H22C 109.5
H22B C22 H22C 109.5
C20 C23 H23A 109.5
C20 C23 H23B 109.5
H23A C23 H23B 109.5
C20 C23 H23C 109.5
H23A C23 H23C 109.5
H23B C23 H23C 109.5
C27 C24 C25 108.0(5)
C27 C24 C26 110.4(5)
C25 C24 C26 107.7(4)
C27 C24 C19 116.8(4)
C25 C24 C19 108.4(4)
C26 C24 C19 105.2(4)
C24 C25 H25A 109.5
C24 C25 H25B 109.5
H25A C25 H25B 109.5
C24 C25 H25C 109.5
H25A C25 H25C 109.5
H25B C25 H25C 109.5
C24 C26 H26A 109.5
C24 C26 H26B 109.5
H26A C26 H26B 109.5
C24 C26 H26C 109.5
H26A C26 H26C 109.5
H26B C26 H26C 109.5
C24 C27 H27A 109.5
C24 C27 H27B 109.5
H27A C27 H27B 109.5
C24 C27 H27C 109.5
H27A C27 H27C 109.5
H27B C27 H27C 109.5
N4 C28 C33 117.7(3)
N4 C28 C29 116.6(3)
C33 C28 C29 125.4(3)
C32 C29 C30 107.7(4)
C32 C29 C31 107.9(4)
C30 C29 C31 109.4(4)
C32 C29 C28 116.8(4)
C30 C29 C28 107.9(3)
C31 C29 C28 107.0(3)
C29 C30 H30A 109.5
C29 C30 H30B 109.5
H30A C30 H30B 109.5
C29 C30 H30C 109.5
H30A C30 H30C 109.5
H30B C30 H30C 109.5
C29 C31 H31A 109.5
C29 C31 H31B 109.5
H31A C31 H31B 109.5
C29 C31 H31C 109.5
H31A C31 H31C 109.5
H31B C31 H31C 109.5
C29 C32 H32A 109.5
C29 C32 H32B 109.5
H32A C32 H32B 109.5
C29 C32 H32C 109.5
H32A C32 H32C 109.5
H32B C32 H32C 109.5
C34 C33 C35 109.0(4)
C34 C33 C28 112.4(4)
C35 C33 C28 108.7(4)
C34 C33 C36 108.8(4)
C35 C33 C36 109.3(5)
C28 C33 C36 108.5(4)
C33 C34 H34A 109.5
C33 C34 H34B 109.5
H34A C34 H34B 109.5
C33 C34 H34C 109.5
H34A C34 H34C 109.5
H34B C34 H34C 109.5
C33 C35 H35A 109.5
C33 C35 H35B 109.5
H35A C35 H35B 109.5
C33 C35 H35C 109.5
H35A C35 H35C 109.5
H35B C35 H35C 109.5
C33 C36 H36A 109.5
C33 C36 H36B 109.5
H36A C36 H36B 109.5
C33 C36 H36C 109.5
H36A C36 H36C 109.5
H36B C36 H36C 109.5

loop_
_geom_bond_atom_site_label_1
_geom_bond_atom_site_label_2
_geom_bond_distance
Co1 N2 1.789(3)
Co1 N3 1.792(3)
Co1 N4 1.794(3)
Co1 N1 1.800(3)
N1 C1 1.254(5)
N2 C10 1.252(5)
N3 C19 1.261(5)
N4 C28 1.254(5)
C1 C6 1.558(6)
C1 C2 1.566(5)
C2 C3 1.521(6)
C2 C4 1.515(6)
C2 C5 1.546(6)
C3 H3A 0.9800
C3 H3B 0.9800
C3 H3C 0.9800
C4 H4A 0.9800
C4 H4B 0.9800
C4 H4C 0.9800
C5 H5A 0.9800
C5 H5B 0.9800
C5 H5C 0.9800
C6 C7 1.528(6)
C6 C9 1.530(5)
C6 C8 1.534(6)
C7 H7A 0.9800
C7 H7B 0.9800
C7 H7C 0.9800
C8 H8A 0.9800
C8 H8B 0.9800
C8 H8C 0.9800
C9 H9A 0.9800
C9 H9B 0.9800
C9 H9C 0.9800
C10 C15 1.554(5)
C10 C11 1.562(5)
C11 C14 1.531(5)
C11 C13 1.532(5)
C11 C12 1.536(5)
C12 H12A 0.9800
C12 H12B 0.9800
C12 H12C 0.9800
C13 H13A 0.9800
C13 H13B 0.9800
C13 H13C 0.9800
C14 H14A 0.9800
C14 H14B 0.9800
C14 H14C 0.9800
C15 C17 1.522(7)
C15 C18 1.527(8)
C15 C16 1.535(6)
C16 H16A 0.9800
C16 H16B 0.9800
C16 H16C 0.9800
C17 H17A 0.9800
C17 H17B 0.9800
C17 H17C 0.9800
C18 H18A 0.9800
C18 H18B 0.9800
C18 H18C 0.9800
C19 C24 1.551(6)
C19 C20 1.575(5)
C20 C23 1.510(6)
C20 C22 1.510(6)
C20 C21 1.552(6)
C21 H21A 0.9800
C21 H21B 0.9800
C21 H21C 0.9800
C22 H22A 0.9800
C22 H22B 0.9800
C22 H22C 0.9800
C23 H23A 0.9800
C23 H23B 0.9800
C23 H23C 0.9800
C24 C27 1.504(7)
C24 C25 1.521(6)
C24 C26 1.524(7)
C25 H25A 0.9800
C25 H25B 0.9800
C25 H25C 0.9800
C26 H26A 0.9800
C26 H26B 0.9800
C26 H26C 0.9800
C27 H27A 0.9800
C27 H27B 0.9800
C27 H27C 0.9800
C28 C33 1.546(5)
C28 C29 1.560(5)
C29 C32 1.514(6)
C29 C30 1.526(6)
C29 C31 1.544(6)
C30 H30A 0.9800
C30 H30B 0.9800
C30 H30C 0.9800
C31 H31A 0.9800
C31 H31B 0.9800
C31 H31C 0.9800
C32 H32A 0.9800
C32 H32B 0.9800
C32 H32C 0.9800
C33 C34 1.505(7)
C33 C35 1.533(7)
C33 C36 1.563(8)
C34 H34A 0.9800
C34 H34B 0.9800
C34 H34C 0.9800
C35 H35A 0.9800
C35 H35B 0.9800
C35 H35C 0.9800
C36 H36A 0.9800
C36 H36B 0.9800
C36 H36C 0.9800
